data_7230736
loop_
_publ_author_name
'Jian, Fang Fang'
'Liu, E.'
'Ma, Jun Ying'

_publ_section_title
;
 Interesting fluorine anion water clusters [F&#x2212;&#x00B7;(H2O)n] in
 metal complex crystals
;
_journal_issue 27
_journal_name_full CrystEngComm
_journal_page_first 3849
_journal_paper_doi 10.1039/C8CE00532J
_journal_volume 20
_journal_year 2018
_chemical_formula_moiety 'C18 H24 Co1 N12, 1(F), 2(N0.5 O1.5), 0.67(H12 O6)'
_chemical_formula_sum 'C18 H32 Co F N13 O7'
_chemical_formula_weight 620.49
_space_group_crystal_system hexagonal
_space_group_IT_number 176
_space_group_name_Hall '-P 6c'
_space_group_name_H-M_alt 'P 63/m'
_symmetry_space_group_name_Hall '-P 6c'
_symmetry_space_group_name_H-M 'P 63/m'
_atom_sites_solution_hydrogens mixed
_audit_creation_date 2018-05-04
_audit_creation_method
;
Olex2 1.2
(compiled 2018.04.26 svn.r3504 for OlexSys, GUI svn.r5492)
;
_audit_update_record
;
2018-05-17 deposited with the CCDC.
2018-05-24 downloaded from the CCDC.
;
_cell_angle_alpha 90
_cell_angle_beta 90
_cell_angle_gamma 120
_cell_formula_units_Z 2
_cell_length_a 8.9720(13)
_cell_length_b 8.9720(13)
_cell_length_c 21.077(4)
_cell_measurement_reflns_used 25
_cell_measurement_temperature 293(2)
_cell_measurement_theta_max 14
_cell_measurement_theta_min 4
_cell_volume 1469.3(4)
_computing_cell_refinement 'CAD-4 Software (Enraf-Nonius, 1989)'
_computing_data_collection 'CAD-4 Software (Enraf-Nonius, 1989)'
_computing_data_reduction 'NRCVAX (Gabe et al., 1989)'
_computing_publication_material 'CIFTAB (Sheldrick, 2014)'
_computing_structure_refinement 'ShelXL (Sheldrick, 2015)'
_computing_structure_solution 'SHELXS-97 (Sheldrick, 1990)'
_diffrn_ambient_temperature 293.15
_diffrn_measured_fraction_theta_full 1.000
_diffrn_measured_fraction_theta_max 1.000
_diffrn_measurement_device_type 'Enraf-Nonius CAD-4 diffractometer'
_diffrn_measurement_method 'omega scans'
_diffrn_radiation_type MoK\a
_diffrn_radiation_wavelength 0.71073
_diffrn_reflns_av_R_equivalents 0.0323
_diffrn_reflns_av_unetI/netI 0.0189
_diffrn_reflns_Laue_measured_fraction_full 1.000
_diffrn_reflns_Laue_measured_fraction_max 1.000
_diffrn_reflns_limit_h_max 11
_diffrn_reflns_limit_h_min -11
_diffrn_reflns_limit_k_max 9
_diffrn_reflns_limit_k_min -11
_diffrn_reflns_limit_l_max 28
_diffrn_reflns_limit_l_min -26
_diffrn_reflns_number 9619
_diffrn_reflns_point_group_measured_fraction_full 1.000
_diffrn_reflns_point_group_measured_fraction_max 1.000
_diffrn_reflns_theta_full 25.242
_diffrn_reflns_theta_max 28.240
_diffrn_reflns_theta_min 1.932
_diffrn_source 'fine-focus sealed tube'
_exptl_absorpt_coefficient_mu 0.649
_exptl_absorpt_correction_type none
_exptl_crystal_colour Pink
_exptl_crystal_density_diffrn 1.402
_exptl_crystal_description block
_exptl_crystal_F_000 646
_exptl_crystal_size_max 0.23
_exptl_crystal_size_mid 0.21
_exptl_crystal_size_min 0.19
_refine_diff_density_max 0.331
_refine_diff_density_min -0.668
_refine_diff_density_rms 0.052
_refine_ls_extinction_method none
_refine_ls_goodness_of_fit_ref 1.053
_refine_ls_hydrogen_treatment constr
_refine_ls_matrix_type full
_refine_ls_number_parameters 66
_refine_ls_number_reflns 1251
_refine_ls_number_restraints 0
_refine_ls_restrained_S_all 1.053
_refine_ls_R_factor_all 0.0542
_refine_ls_R_factor_gt 0.0398
_refine_ls_shift/su_max 0.000
_refine_ls_shift/su_mean 0.000
_refine_ls_structure_factor_coef Fsqd
_refine_ls_weighting_details 'w=1/[\s^2^(Fo^2^)+(0.0663P)^2^+0.4210P] where P=(Fo^2^+2Fc^2^)/3'
_refine_ls_weighting_scheme calc
_refine_ls_wR_factor_gt 0.1113
_refine_ls_wR_factor_ref 0.1200
_reflns_Friedel_coverage 0.000
_reflns_number_gt 971
_reflns_number_total 1251
_reflns_threshold_expression 'I > 2\s(I)'
_cod_data_source_file c8ce00532j2.cif
_cod_data_source_block qj07114
_cod_depositor_comments 'Adding full bibliography for 7230735--7230737.cif.'
_cod_original_cell_volume 1469.3(5)
_cod_database_code 7230736
_shelx_shelxl_version_number 2016/6
_shelx_space_group_comment
;
The symmetry employed for this shelxl refinement is uniquely defined
by the following loop, which should always be used as a source of
symmetry information in preference to the above space-group names.
They are only intended as comments.
;
_shelx_estimated_absorpt_t_max 0.887
_shelx_estimated_absorpt_t_min 0.865
_olex2_refinement_description
;
1. Fixed Uiso
 At 1.2 times of:
  All C(H) groups, All N(H) groups, All O(H,H) groups
2. Others
 Fixed Sof: H1WA(0.16667) H1WB(0.16667) H2WA(0.5)
3.a Riding coordinates:
 O1W(H1WA,H1WB), O2W(H2WA,H2WB)
3.b Aromatic/amide H refined with riding coordinates:
 N2(H2), C1(H1), C2(H2A), C3(H3)
;
_olex2_submission_special_instructions 'No special instructions were received'

loop_
_space_group_symop_operation_xyz
'x, y, z'
'-y, x-y, z'
'-x+y, -x, z'
'-x, -y, z+1/2'
'y, -x+y, z+1/2'
'x-y, x, z+1/2'
'-x, -y, -z'
'y, -x+y, -z'
'x-y, x, -z'
'x, y, -z-1/2'
'-y, x-y, -z-1/2'
'-x+y, -x, -z-1/2'

loop_
_atom_site_label
_atom_site_type_symbol
_atom_site_fract_x
_atom_site_fract_y
_atom_site_fract_z
_atom_site_U_iso_or_equiv
_atom_site_adp_type
_atom_site_occupancy
_atom_site_site_symmetry_order
_atom_site_calc_flag
_atom_site_refinement_flags_posn
_atom_site_refinement_flags_adp
_atom_site_refinement_flags_occupancy
Co1 Co 0.000000 0.000000 0.000000 0.0343(2) Uani 1 6 d S T P
N1 N 0.1990(2) 0.1942(2) 0.05916(7) 0.0412(4) Uani 1 1 d . . .
N2 N 0.3765(2) 0.3193(3) 0.13862(9) 0.0516(5) Uani 1 1 d . . .
H2 H 0.429895 0.332304 0.173879 0.062 Uiso 1 1 calc R . .
C1 C 0.3998(3) 0.4451(3) 0.09763(13) 0.0650(7) Uani 1 1 d . . .
H1 H 0.476224 0.562297 0.102262 0.078 Uiso 1 1 calc R . .
C2 C 0.2914(3) 0.3682(3) 0.04894(11) 0.0553(6) Uani 1 1 d . . .
H2A H 0.280697 0.424554 0.013691 0.066 Uiso 1 1 calc R . .
C3 C 0.2552(3) 0.1715(3) 0.11398(10) 0.0452(5) Uani 1 1 d . . .
H3 H 0.214883 0.064770 0.133189 0.054 Uiso 1 1 calc R . .
F1 F 1.000000 1.000000 0.250000 0.0924(14) Uani 1 6 d S T P
N3 N 0.666667 0.333333 0.250000 0.0433(9) Uani 1 6 d S T P
O1 O 0.8285(2) 0.4393(3) 0.250000 0.0461(5) Uani 1 2 d S T P
O1W O 0.333333 0.666667 0.250000 0.167(5) Uani 1 6 d S T P
H1WA H 0.333333 0.666667 0.209670 0.200 Uiso 0.5 3 d RS T P
H1WB H 0.370820 0.596410 0.250000 0.200 Uiso 0.3333 2 d RS T P
O2W O 0.6703(4) 0.7314(4) 0.250000 0.1146(14) Uani 1 2 d S T P
H2WA H 0.627028 0.707096 0.212980 0.137 Uiso 0.5 1 d R . .
H2WB H 0.660338 0.632076 0.250000 0.137 Uiso 1 2 d RS T P

loop_
_atom_site_aniso_label
_atom_site_aniso_U_11
_atom_site_aniso_U_22
_atom_site_aniso_U_33
_atom_site_aniso_U_23
_atom_site_aniso_U_13
_atom_site_aniso_U_12
Co1 0.0381(3) 0.0381(3) 0.0267(3) 0.000 0.000 0.01907(13)
N1 0.0417(9) 0.0450(9) 0.0346(8) -0.0028(7) -0.0024(6) 0.0199(7)
N2 0.0449(10) 0.0603(11) 0.0475(10) -0.0126(9) -0.0137(8) 0.0248(9)
C1 0.0621(15) 0.0478(13) 0.0701(16) -0.0073(12) -0.0172(12) 0.0162(11)
C2 0.0589(13) 0.0452(12) 0.0511(12) 0.0031(10) -0.0082(10) 0.0180(10)
C3 0.0438(11) 0.0504(11) 0.0410(10) -0.0021(8) -0.0047(8) 0.0231(9)
F1 0.095(2) 0.095(2) 0.087(3) 0.000 0.000 0.0477(11)
N3 0.0523(15) 0.0523(15) 0.0255(17) 0.000 0.000 0.0261(7)
O1 0.0336(10) 0.0456(11) 0.0497(11) 0.000 0.000 0.0128(8)
O1W 0.061(2) 0.061(2) 0.377(15) 0.000 0.000 0.0306(10)
O2W 0.077(2) 0.0525(16) 0.216(4) 0.000 0.000 0.0337(15)

loop_
_atom_type_symbol
_atom_type_description
_atom_type_scat_dispersion_real
_atom_type_scat_dispersion_imag
_atom_type_scat_source
C C 0.0033 0.0016 'International Tables Vol C Tables 4.2.6.8 and 6.1.1.4'
H H 0.0000 0.0000 'International Tables Vol C Tables 4.2.6.8 and 6.1.1.4'
N N 0.0061 0.0033 'International Tables Vol C Tables 4.2.6.8 and 6.1.1.4'
O O 0.0106 0.0060 'International Tables Vol C Tables 4.2.6.8 and 6.1.1.4'
F F 0.0171 0.0103 'International Tables Vol C Tables 4.2.6.8 and 6.1.1.4'
Co Co 0.3494 0.9721 'International Tables Vol C Tables 4.2.6.8 and 6.1.1.4'

loop_
_geom_angle_atom_site_label_1
_geom_angle_atom_site_label_2
_geom_angle_atom_site_label_3
_geom_angle
_geom_angle_site_symmetry_1
_geom_angle_site_symmetry_3
N1 Co1 N1 90.02(6) 7 9
N1 Co1 N1 89.98(6) 3 8
N1 Co1 N1 90.02(6) 2 .
N1 Co1 N1 89.98(6) 7 3
N1 Co1 N1 180.0 7 .
N1 Co1 N1 180.00(10) 9 3
N1 Co1 N1 90.02(6) 9 8
N1 Co1 N1 89.98(6) 7 2
N1 Co1 N1 180.00(9) 2 8
N1 Co1 N1 89.98(6) 9 2
N1 Co1 N1 89.98(6) 9 .
N1 Co1 N1 90.02(6) 3 2
N1 Co1 N1 89.98(6) 8 .
N1 Co1 N1 90.02(6) 7 8
N1 Co1 N1 90.02(6) 3 .
C2 N1 Co1 127.86(14) . .
C3 N1 Co1 127.40(14) . .
C3 N1 C2 104.72(17) . .
C3 N2 C1 106.90(18) . .
C2 C1 N2 106.8(2) . .
C1 C2 N1 109.6(2) . .
N1 C3 N2 111.95(19) . .
O1 N3 O1 120.002(1) 3_665 2_655
O1 N3 O1 120.000(1) . 2_655
O1 N3 O1 119.998(1) . 3_665

loop_
_geom_bond_atom_site_label_1
_geom_bond_atom_site_label_2
_geom_bond_distance
_geom_bond_site_symmetry_2
Co1 N1 2.1604(16) 7
Co1 N1 2.1604(16) .
Co1 N1 2.1604(16) 8
Co1 N1 2.1604(16) 9
Co1 N1 2.1604(16) 3
Co1 N1 2.1604(16) 2
N1 C2 1.370(3) .
N1 C3 1.317(3) .
N2 C1 1.352(3) .
N2 C3 1.330(3) .
C1 C2 1.343(3) .
N3 O1 1.2775(18) .
N3 O1 1.2775(18) 2_655
N3 O1 1.2775(18) 3_665

loop_
_geom_hbond_atom_site_label_D
_geom_hbond_atom_site_label_H
_geom_hbond_atom_site_label_A
_geom_hbond_distance_DH
_geom_hbond_distance_HA
_geom_hbond_distance_DA
_geom_hbond_angle_DHA
_geom_hbond_site_symmetry_A
N2 H2 N3 0.86 2.66 3.4607(18) 155.8 .
N2 H2 O1 0.86 1.90 2.757(2) 173.3 2_655
O1W H1WB O2W 0.85 2.33 2.779(3) 113.3 .
O2W H2WB O1 0.85 1.90 2.715(3) 161.1 2_655

loop_
_geom_torsion_atom_site_label_1
_geom_torsion_atom_site_label_2
_geom_torsion_atom_site_label_3
_geom_torsion_atom_site_label_4
_geom_torsion
Co1 N1 C2 C1 178.38(17)
Co1 N1 C3 N2 -178.60(13)
N2 C1 C2 N1 0.3(3)
C1 N2 C3 N1 0.3(3)
C2 N1 C3 N2 -0.1(2)
C3 N1 C2 C1 -0.1(3)
C3 N2 C1 C2 -0.3(3)
